data_7025717
loop_
_publ_author_name
'Yu, Xiao-Yang'
'Ye, Ling'
'Zhang, Xiao'
'Cui, Xiao-Bing'
'Zhang, Jian-Po'
'Xu, Ji-Qing'
'Hou, Qin'
'Wang, Tie-Gang'

_publ_section_title
;
 Fluorescent metal-organic polymers of zinc and cadmium from hydrothermal
 in situ acylation reaction.
;
_journal_issue 44
_journal_name_full 'Dalton transactions (Cambridge, England : 2003)'
_journal_page_first 10617
_journal_page_last 10625
_journal_paper_doi 10.1039/c002946g
_journal_volume 39
_journal_year 2010
_chemical_formula_sum 'C22 H12 Cd N6 O4'
_chemical_formula_weight 536.79
_chemical_name_systematic
;
?
;
_space_group_IT_number 2
_symmetry_cell_setting triclinic
_symmetry_space_group_name_Hall '-P 1'
_symmetry_space_group_name_H-M 'P -1'
_atom_sites_solution_hydrogens geom
_atom_sites_solution_primary direct
_atom_sites_solution_secondary difmap
_audit_creation_method SHELXL-97
_cell_angle_alpha 85.332(2)
_cell_angle_beta 66.104(2)
_cell_angle_gamma 71.615(3)
_cell_formula_units_Z 2
_cell_length_a 9.7690(13)
_cell_length_b 10.4090(14)
_cell_length_c 10.9897(14)
_cell_measurement_temperature 293(2)
_cell_volume 968.2(2)
_computing_structure_refinement 'SHELXL-97 (Sheldrick, 1997)'
_computing_structure_solution 'SHELXS-97 (Sheldrick, 1990)'
_diffrn_ambient_temperature 293(2)
_diffrn_measured_fraction_theta_full 0.991
_diffrn_measured_fraction_theta_max 0.991
_diffrn_radiation_monochromator graphite
_diffrn_radiation_source 'fine-focus sealed tube'
_diffrn_radiation_type MoK\a
_diffrn_radiation_wavelength 0.71073
_diffrn_reflns_av_R_equivalents 0.0577
_diffrn_reflns_av_sigmaI/netI 0.0857
_diffrn_reflns_limit_h_max 13
_diffrn_reflns_limit_h_min -11
_diffrn_reflns_limit_k_max 13
_diffrn_reflns_limit_k_min -13
_diffrn_reflns_limit_l_max 14
_diffrn_reflns_limit_l_min -14
_diffrn_reflns_number 7104
_diffrn_reflns_theta_full 28.31
_diffrn_reflns_theta_max 28.31
_diffrn_reflns_theta_min 2.03
_exptl_absorpt_coefficient_mu 1.175
_exptl_absorpt_correction_T_max 0.8866
_exptl_absorpt_correction_T_min 0.8481
_exptl_absorpt_correction_type empirical
_exptl_crystal_density_diffrn 1.841
_exptl_crystal_density_method 'not measured'
_exptl_crystal_F_000 532
_exptl_crystal_size_max 0.14
_exptl_crystal_size_mid 0.13
_exptl_crystal_size_min 0.11
_refine_diff_density_max 0.568
_refine_diff_density_min -0.749
_refine_diff_density_rms 0.119
_refine_ls_extinction_method none
_refine_ls_goodness_of_fit_ref 0.925
_refine_ls_hydrogen_treatment constr
_refine_ls_matrix_type full
_refine_ls_number_parameters 298
_refine_ls_number_reflns 4763
_refine_ls_number_restraints 0
_refine_ls_restrained_S_all 0.925
_refine_ls_R_factor_all 0.0624
_refine_ls_R_factor_gt 0.0387
_refine_ls_shift/su_max 0.000
_refine_ls_shift/su_mean 0.000
_refine_ls_structure_factor_coef Fsqd
_refine_ls_weighting_details 'calc w=1/[\s^2^(Fo^2^)+(0.0188P)^2^+0.0000P] where P=(Fo^2^+2Fc^2^)/3'
_refine_ls_weighting_scheme calc
_refine_ls_wR_factor_gt 0.0641
_refine_ls_wR_factor_ref 0.0706
_reflns_number_gt 3595
_reflns_number_total 4763
_reflns_threshold_expression >2sigma(I)
_cod_data_source_file c002946g.txt
_cod_data_source_block p1
_cod_depositor_comments
;
The following automatic conversions were performed:

'_symmetry_cell_setting' value 'Triclinic' changed to 'triclinic'
according to /home/saulius/struct/CIF-dictionaries/cif_core.dic
dictionary named 'cif_core.dic' version 2.4.2 from 2011-04-26.

Automatic conversion script
Id: cif_fix_values 1891 2012-01-12 08:04:46Z andrius 
;
_cod_original_sg_symbol_H-M P-1
_cod_database_code 7025717

loop_
_symmetry_equiv_pos_as_xyz
'x, y, z'
'-x, -y, -z'

loop_
_atom_site_label
_atom_site_type_symbol
_atom_site_fract_x
_atom_site_fract_y
_atom_site_fract_z
_atom_site_U_iso_or_equiv
_atom_site_adp_type
_atom_site_occupancy
_atom_site_symmetry_multiplicity
_atom_site_calc_flag
_atom_site_refinement_flags
Cd1 Cd 0.35836(3) 0.57219(2) 0.16704(3) 0.02542(8) Uani 1 1 d .
C1 C 0.4055(4) 0.8054(3) 0.2157(3) 0.0248(7) Uani 1 1 d .
C2 C 0.2150(4) 1.0499(3) 0.1560(3) 0.0241(7) Uani 1 1 d .
C3 C 0.4554(4) 0.9266(3) 0.1962(3) 0.0212(7) Uani 1 1 d .
C4 C 0.3636(4) 1.0474(3) 0.1619(3) 0.0204(7) Uani 1 1 d .
C5 C 0.5969(4) 0.9230(3) 0.1993(3) 0.0231(7) Uani 1 1 d .
H5 H 0.6584 0.8441 0.2210 0.028 Uiso 1 1 calc R
C6 C 0.4159(4) 1.1599(3) 0.1295(3) 0.0207(7) Uani 1 1 d .
H6 H 0.3561 1.2380 0.1052 0.025 Uiso 1 1 calc R
C7 C 0.6473(4) 1.0370(3) 0.1700(3) 0.0199(7) Uani 1 1 d .
C8 C 0.5580(4) 1.1560(3) 0.1332(3) 0.0193(7) Uani 1 1 d .
C9 C 0.7985(4) 1.0331(3) 0.1714(3) 0.0264(7) Uani 1 1 d .
C10 C 0.6224(4) 1.2697(3) 0.0932(3) 0.0215(7) Uani 1 1 d .
C11 C 0.4140(5) 0.3905(4) 0.4098(4) 0.0434(10) Uani 1 1 d .
H11 H 0.4958 0.4269 0.3900 0.052 Uiso 1 1 calc R
C12 C 0.3993(6) 0.2896(5) 0.5019(4) 0.0595(13) Uani 1 1 d .
H12 H 0.4704 0.2589 0.5421 0.071 Uiso 1 1 calc R
C13 C 0.2791(6) 0.2371(4) 0.5316(4) 0.0596(13) Uani 1 1 d .
H13 H 0.2684 0.1691 0.5920 0.072 Uiso 1 1 calc R
C14 C 0.1713(5) 0.2846(4) 0.4719(4) 0.0417(10) Uani 1 1 d .
C15 C 0.1966(4) 0.3855(3) 0.3779(3) 0.0303(8) Uani 1 1 d .
C16 C 0.0921(4) 0.4349(3) 0.3106(3) 0.0299(8) Uani 1 1 d .
C17 C 0.0257(5) 0.5740(4) 0.1540(4) 0.0434(10) Uani 1 1 d .
H17 H 0.0471 0.6366 0.0892 0.052 Uiso 1 1 calc R
C18 C -0.1064(5) 0.5340(4) 0.1817(4) 0.0492(11) Uani 1 1 d .
H18 H -0.1734 0.5711 0.1385 0.059 Uiso 1 1 calc R
C19 C -0.1354(5) 0.4385(4) 0.2742(4) 0.0520(11) Uani 1 1 d .
H19 H -0.2208 0.4077 0.2917 0.062 Uiso 1 1 calc R
C20 C -0.0371(5) 0.3871(4) 0.3425(4) 0.0407(9) Uani 1 1 d .
C21 C -0.0590(6) 0.2861(4) 0.4401(4) 0.0553(12) Uani 1 1 d .
H21 H -0.1444 0.2541 0.4618 0.066 Uiso 1 1 calc R
C22 C 0.0394(6) 0.2372(4) 0.5005(4) 0.0543(12) Uani 1 1 d .
H22 H 0.0221 0.1712 0.5622 0.065 Uiso 1 1 calc R
N1 N 0.2721(3) 0.8105(3) 0.2094(3) 0.0263(6) Uani 1 1 d .
N2 N 0.1798(3) 0.9330(2) 0.1835(3) 0.0268(6) Uani 1 1 d .
H2 H 0.0906 0.9339 0.1852 0.032 Uiso 1 1 calc R
N3 N 0.8380(3) 1.1474(3) 0.1342(3) 0.0318(7) Uani 1 1 d .
H3 H 0.9255 1.1469 0.1356 0.038 Uiso 1 1 calc R
N4 N 0.7564(3) 1.2661(3) 0.0936(3) 0.0298(7) Uani 1 1 d .
N5 N 0.3166(3) 0.4364(3) 0.3497(3) 0.0308(7) Uani 1 1 d .
N6 N 0.1230(3) 0.5277(3) 0.2150(3) 0.0315(7) Uani 1 1 d .
O1 O 0.4922(3) 0.6890(2) 0.2322(2) 0.0335(6) Uani 1 1 d .
O2 O 0.5443(3) 1.3786(2) 0.0507(2) 0.0257(5) Uani 1 1 d .
O3 O 0.1276(3) 1.1519(2) 0.1263(2) 0.0335(6) Uani 1 1 d .
O4 O 0.8840(3) 0.9332(2) 0.2048(3) 0.0399(6) Uani 1 1 d .

loop_
_atom_site_aniso_label
_atom_site_aniso_U_11
_atom_site_aniso_U_22
_atom_site_aniso_U_33
_atom_site_aniso_U_23
_atom_site_aniso_U_13
_atom_site_aniso_U_12
Cd1 0.02622(14) 0.01957(12) 0.03168(14) 0.00562(9) -0.01080(11) -0.01081(10)
C1 0.0276(19) 0.0221(16) 0.0264(18) 0.0038(13) -0.0109(15) -0.0104(15)
C2 0.0203(17) 0.0261(17) 0.0270(18) 0.0011(13) -0.0098(14) -0.0083(15)
C3 0.0223(17) 0.0199(15) 0.0218(16) 0.0038(12) -0.0084(14) -0.0084(14)
C4 0.0178(16) 0.0204(16) 0.0201(16) 0.0006(13) -0.0071(13) -0.0027(14)
C5 0.0253(18) 0.0162(15) 0.0356(19) 0.0083(13) -0.0196(15) -0.0084(14)
C6 0.0181(16) 0.0167(15) 0.0258(17) 0.0011(12) -0.0097(14) -0.0023(13)
C7 0.0194(17) 0.0185(15) 0.0258(17) 0.0057(12) -0.0130(14) -0.0070(14)
C8 0.0192(16) 0.0176(15) 0.0203(16) 0.0037(12) -0.0087(13) -0.0045(13)
C9 0.0246(18) 0.0251(17) 0.035(2) 0.0083(14) -0.0153(16) -0.0127(15)
C10 0.0231(18) 0.0171(15) 0.0245(17) 0.0045(12) -0.0102(14) -0.0065(14)
C11 0.043(2) 0.052(2) 0.039(2) 0.0054(19) -0.017(2) -0.019(2)
C12 0.067(3) 0.066(3) 0.051(3) 0.019(2) -0.034(3) -0.018(3)
C13 0.086(4) 0.052(3) 0.039(3) 0.019(2) -0.027(3) -0.019(3)
C14 0.056(3) 0.034(2) 0.027(2) 0.0027(16) -0.0042(19) -0.020(2)
C15 0.033(2) 0.0250(17) 0.0251(18) -0.0003(14) -0.0004(16) -0.0136(16)
C16 0.031(2) 0.0257(18) 0.0268(19) -0.0038(14) -0.0019(16) -0.0128(16)
C17 0.038(2) 0.044(2) 0.048(2) 0.0028(18) -0.020(2) -0.010(2)
C18 0.028(2) 0.062(3) 0.058(3) -0.012(2) -0.017(2) -0.012(2)
C19 0.032(2) 0.058(3) 0.066(3) -0.016(2) -0.009(2) -0.024(2)
C20 0.036(2) 0.043(2) 0.038(2) -0.0069(17) -0.0006(18) -0.023(2)
C21 0.054(3) 0.052(3) 0.055(3) -0.001(2) 0.002(2) -0.041(2)
C22 0.064(3) 0.049(3) 0.044(3) 0.009(2) -0.005(2) -0.034(3)
N1 0.0254(16) 0.0201(13) 0.0392(17) 0.0044(12) -0.0176(14) -0.0093(12)
N2 0.0168(14) 0.0213(14) 0.0455(18) 0.0034(12) -0.0167(13) -0.0050(12)
N3 0.0237(16) 0.0249(15) 0.060(2) 0.0175(13) -0.0280(15) -0.0131(13)
N4 0.0276(16) 0.0204(14) 0.0494(18) 0.0141(12) -0.0233(15) -0.0106(13)
N5 0.0309(17) 0.0335(16) 0.0244(15) 0.0029(12) -0.0067(13) -0.0117(14)
N6 0.0266(16) 0.0282(15) 0.0365(17) 0.0002(13) -0.0089(14) -0.0088(14)
O1 0.0352(15) 0.0206(12) 0.0571(16) 0.0127(11) -0.0290(13) -0.0135(11)
O2 0.0259(13) 0.0179(11) 0.0305(13) 0.0069(9) -0.0122(11) -0.0033(10)
O3 0.0253(13) 0.0240(12) 0.0583(17) 0.0090(11) -0.0254(13) -0.0072(11)
O4 0.0332(15) 0.0322(13) 0.0726(18) 0.0257(13) -0.0376(14) -0.0180(12)

loop_
_atom_type_symbol
_atom_type_description
_atom_type_scat_dispersion_real
_atom_type_scat_dispersion_imag
_atom_type_scat_source
C C 0.0033 0.0016 'International Tables Vol C Tables 4.2.6.8 and 6.1.1.4'
H H 0.0000 0.0000 'International Tables Vol C Tables 4.2.6.8 and 6.1.1.4'
Cd Cd -0.8075 1.2024 'International Tables Vol C Tables 4.2.6.8 and 6.1.1.4'
N N 0.0061 0.0033 'International Tables Vol C Tables 4.2.6.8 and 6.1.1.4'
O O 0.0106 0.0060 'International Tables Vol C Tables 4.2.6.8 and 6.1.1.4'

loop_
_geom_angle_atom_site_label_1
_geom_angle_atom_site_label_2
_geom_angle_atom_site_label_3
_geom_angle
_geom_angle_site_symmetry_1
_geom_angle_site_symmetry_3
O2 Cd1 O2 72.85(8) 2_675 1_545
O2 Cd1 N6 108.20(9) 2_675 .
O2 Cd1 N6 102.81(9) 1_545 .
O2 Cd1 N5 157.16(8) 2_675 .
O2 Cd1 N5 84.66(8) 1_545 .
N6 Cd1 N5 72.39(10) . .
O2 Cd1 O1 95.00(8) 2_675 .
O2 Cd1 O1 106.31(8) 1_545 .
N6 Cd1 O1 147.03(9) . .
N5 Cd1 O1 95.12(9) . .
O2 Cd1 N1 84.72(8) 2_675 .
O2 Cd1 N1 150.56(9) 1_545 .
N6 Cd1 N1 102.18(9) . .
N5 Cd1 N1 117.82(9) . .
O1 Cd1 N1 56.02(8) . .
O2 Cd1 C1 85.26(8) 2_675 .
O2 Cd1 C1 127.67(9) 1_545 .
N6 Cd1 C1 129.31(10) . .
N5 Cd1 C1 112.49(9) . .
O1 Cd1 C1 28.03(8) . .
N1 Cd1 C1 28.72(9) . .
O2 Cd1 Cd1 36.56(5) 2_675 2_665
O2 Cd1 Cd1 36.29(5) 1_545 2_665
N6 Cd1 Cd1 109.37(7) . 2_665
N5 Cd1 Cd1 120.85(7) . 2_665
O1 Cd1 Cd1 103.24(6) . 2_665
N1 Cd1 Cd1 119.07(7) . 2_665
C1 Cd1 Cd1 109.25(7) . 2_665
O1 C1 N1 117.4(3) . .
O1 C1 C3 122.1(3) . .
N1 C1 C3 120.4(3) . .
O1 C1 Cd1 59.71(15) . .
N1 C1 Cd1 60.00(16) . .
C3 C1 Cd1 162.0(2) . .
O3 C2 N2 121.8(3) . .
O3 C2 C4 123.1(3) . .
N2 C2 C4 115.2(3) . .
C5 C3 C4 119.3(3) . .
C5 C3 C1 121.4(3) . .
C4 C3 C1 119.1(3) . .
C6 C4 C3 120.5(3) . .
C6 C4 C2 120.3(3) . .
C3 C4 C2 119.1(3) . .
C3 C5 C7 120.1(3) . .
C3 C5 H5 119.9 . .
C7 C5 H5 119.9 . .
C4 C6 C8 120.0(3) . .
C4 C6 H6 120.0 . .
C8 C6 H6 120.0 . .
C5 C7 C8 120.7(3) . .
C5 C7 C9 120.3(3) . .
C8 C7 C9 118.9(3) . .
C6 C8 C7 119.3(3) . .
C6 C8 C10 122.1(3) . .
C7 C8 C10 118.5(3) . .
O4 C9 N3 122.0(3) . .
O4 C9 C7 123.4(3) . .
N3 C9 C7 114.6(3) . .
N4 C10 O2 118.4(3) . .
N4 C10 C8 122.6(3) . .
O2 C10 C8 119.0(3) . .
N5 C11 C12 122.7(4) . .
N5 C11 H11 118.7 . .
C12 C11 H11 118.7 . .
C13 C12 C11 118.7(4) . .
C13 C12 H12 120.6 . .
C11 C12 H12 120.6 . .
C12 C13 C14 120.4(4) . .
C12 C13 H13 119.8 . .
C14 C13 H13 119.8 . .
C13 C14 C15 117.1(4) . .
C13 C14 C22 123.8(4) . .
C15 C14 C22 119.1(4) . .
N5 C15 C14 121.6(3) . .
N5 C15 C16 119.0(3) . .
C14 C15 C16 119.4(3) . .
N6 C16 C20 121.6(3) . .
N6 C16 C15 118.5(3) . .
C20 C16 C15 119.9(3) . .
N6 C17 C18 123.6(4) . .
N6 C17 H17 118.2 . .
C18 C17 H17 118.2 . .
C19 C18 C17 118.4(4) . .
C19 C18 H18 120.8 . .
C17 C18 H18 120.8 . .
C18 C19 C20 120.4(4) . .
C18 C19 H19 119.8 . .
C20 C19 H19 119.8 . .
C19 C20 C16 117.6(4) . .
C19 C20 C21 123.8(4) . .
C16 C20 C21 118.6(4) . .
C22 C21 C20 122.0(4) . .
C22 C21 H21 119.0 . .
C20 C21 H21 119.0 . .
C21 C22 C14 121.1(4) . .
C21 C22 H22 119.5 . .
C14 C22 H22 119.5 . .
C1 N1 N2 119.0(3) . .
C1 N1 Cd1 91.28(19) . .
N2 N1 Cd1 143.61(19) . .
C2 N2 N1 127.1(3) . .
C2 N2 H2 116.5 . .
N1 N2 H2 116.5 . .
C9 N3 N4 128.7(3) . .
C9 N3 H3 115.6 . .
N4 N3 H3 115.6 . .
C10 N4 N3 116.6(3) . .
C11 N5 C15 119.4(3) . .
C11 N5 Cd1 124.9(3) . .
C15 N5 Cd1 114.7(2) . .
C17 N6 C16 118.4(3) . .
C17 N6 Cd1 127.1(3) . .
C16 N6 Cd1 114.3(2) . .
C1 O1 Cd1 92.25(18) . .
C10 O2 Cd1 120.24(19) . 2_675
C10 O2 Cd1 129.70(18) . 1_565
Cd1 O2 Cd1 107.15(8) 2_675 1_565

loop_
_geom_bond_atom_site_label_1
_geom_bond_atom_site_label_2
_geom_bond_distance
_geom_bond_site_symmetry_2
Cd1 O2 2.270(2) 2_675
Cd1 O2 2.285(2) 1_545
Cd1 N6 2.330(3) .
Cd1 N5 2.331(3) .
Cd1 O1 2.367(2) .
Cd1 N1 2.373(3) .
Cd1 C1 2.739(3) .
Cd1 Cd1 3.6659(6) 2_665
C1 O1 1.288(3) .
C1 N1 1.317(4) .
C1 C3 1.462(4) .
C2 O3 1.249(3) .
C2 N2 1.345(4) .
C2 C4 1.472(4) .
C3 C5 1.385(4) .
C3 C4 1.418(4) .
C4 C6 1.386(4) .
C5 C7 1.390(4) .
C5 H5 0.9300 .
C6 C8 1.393(4) .
C6 H6 0.9300 .
C7 C8 1.407(4) .
C7 C9 1.471(4) .
C8 C10 1.467(4) .
C9 O4 1.246(3) .
C9 N3 1.347(4) .
C10 N4 1.299(4) .
C10 O2 1.320(3) .
C11 N5 1.319(4) .
C11 C12 1.398(5) .
C11 H11 0.9300 .
C12 C13 1.360(6) .
C12 H12 0.9300 .
C13 C14 1.401(6) .
C13 H13 0.9300 .
C14 C15 1.418(5) .
C14 C22 1.432(6) .
C15 N5 1.350(4) .
C15 C16 1.440(5) .
C16 N6 1.375(4) .
C16 C20 1.405(5) .
C17 N6 1.327(4) .
C17 C18 1.390(5) .
C17 H17 0.9300 .
C18 C19 1.372(6) .
C18 H18 0.9300 .
C19 C20 1.402(5) .
C19 H19 0.9300 .
C20 C21 1.440(5) .
C21 C22 1.333(6) .
C21 H21 0.9300 .
C22 H22 0.9300 .
N1 N2 1.395(3) .
N2 H2 0.8600 .
N3 N4 1.392(3) .
N3 H3 0.8600 .
O2 Cd1 2.270(2) 2_675
O2 Cd1 2.285(2) 1_565

loop_
_geom_hbond_atom_site_label_D
_geom_hbond_atom_site_label_H
_geom_hbond_atom_site_label_A
_geom_hbond_distance_DH
_geom_hbond_distance_HA
_geom_hbond_distance_DA
_geom_hbond_angle_DHA
_geom_hbond_site_symmetry_A
N2 H2 O4 0.86 1.94 2.802(3) 175.2 1_455
N3 H3 O3 0.86 1.95 2.810(3) 175.8 1_655
C13 H13 O4 0.93 2.50 3.358(5) 153.2 2_666
